data_9000860
loop_
_publ_author_name
'Harlow, G. E.'

_publ_section_title
;
 The anorthoclase structures: The effects of temperature and composition
 Kakanui, Or = 13.8, T = 750 deg C
 feldspar
;
_journal_name_full 'American Mineralogist'
_journal_page_first 975
_journal_page_last 996
_journal_volume 67
_journal_year 1982
_chemical_compound_source 'Kakanui, New Zealand'
_chemical_formula_sum 'Al K0.15 Na0.85 O8 Si3'
_chemical_name_mineral Anorthoclase
_space_group_IT_number 12
_symmetry_space_group_name_Hall '-C 2y'
_symmetry_space_group_name_H-M 'C 1 2/m 1'
_cell_angle_alpha 90
_cell_angle_beta 116.05
_cell_angle_gamma 90
_cell_length_a 8.321
_cell_length_b 12.969
_cell_length_c 7.148
_cell_formula_units_Z 4
_cell_volume 693.013
_database_code_amcsd 0000879
_diffrn_ambient_temperature 1023.15
_exptl_crystal_density_diffrn 2.536
_cod_original_formula_sum '(Al Si3) (Na.85 K.15) O8'
_cod_database_code 9000860

loop_
_space_group_symop_operation_xyz
x,y,z
1/2+x,1/2+y,z
x,-y,z
1/2+x,1/2-y,z
-x,y,-z
1/2-x,1/2+y,-z
-x,-y,-z
1/2-x,1/2-y,-z

loop_
_atom_site_aniso_label
_atom_site_aniso_U_11
_atom_site_aniso_U_22
_atom_site_aniso_U_33
_atom_site_aniso_U_12
_atom_site_aniso_U_13
_atom_site_aniso_U_23
Al1 0.04077 0.04601 0.03405 -0.00540 0.02140 -0.00084
Si1 0.04077 0.04601 0.03405 -0.00540 0.02140 -0.00084
Al2 0.03426 0.03834 0.04220 -0.00147 0.01970 -0.00042
Si2 0.03426 0.03834 0.04220 -0.00147 0.01970 -0.00042
Na 0.03567 0.21047 0.12932 0.00000 0.01702 0.00000
K 0.03567 0.21047 0.12932 0.00000 0.01702 0.00000
O1 0.09258 0.07072 0.05495 0.00000 0.03672 0.00000
O2 0.04105 0.04686 0.10613 0.00000 0.00340 0.00000
O3 0.05974 0.10481 0.08503 -0.01523 0.04913 0.00759
O4 0.07106 0.05453 0.08294 -0.01473 0.03648 -0.00253
O5 0.07531 0.07158 0.05578 0.01130 0.02578 0.00802

loop_
_atom_site_label
_atom_site_fract_x
_atom_site_fract_y
_atom_site_fract_z
_atom_site_occupancy
Al1 0.00890 0.17960 0.22400 0.25000
Si1 0.00890 0.17960 0.22400 0.75000
Al2 0.69720 0.11700 0.34370 0.25000
Si2 0.69720 0.11700 0.34370 0.75000
Na 0.28390 0.00000 0.14960 0.85000
K 0.28390 0.00000 0.14960 0.15000
O1 0.00000 0.13780 0.00000 1.00000
O2 0.61150 0.00000 0.28580 1.00000
O3 0.82820 0.13820 0.22880 1.00000
O4 0.03200 0.30300 0.25630 1.00000
O5 0.18500 0.12510 0.41210 1.00000

loop_
_cod_related_entry_id
_cod_related_entry_database
_cod_related_entry_code
1 AMCSD 0000879
